data_8103049
loop_
_publ_author_name
'Marija Borna'
'Jens Hunger'
'R\"udiger Kniep'

_publ_section_title
;
 Crystal structure of monoterbium trithioborate, Tb[BS3]
;
_journal_issue 2
_journal_name_full 'Zeitschrift f\"ur Kristallographie - New Crystal Structures'
_journal_page_first 225
_journal_volume 225
_journal_year 2010
_chemical_formula_moiety 'B S3 Tb'
_chemical_formula_sum 'B S3 Tb'
_chemical_formula_weight 265.92
_chemical_name_systematic
; 
Monoterbium trithioborate, Tb[BS~3~]
;
_space_group_IT_number 33
_symmetry_cell_setting orthorhombic
_symmetry_space_group_name_Hall 'P 2c -2n'
_symmetry_space_group_name_H-M 'P n a 21'
_audit_creation_method 'GSAS software package '
_cell_angle_alpha 90.0
_cell_angle_beta 90.0
_cell_angle_gamma 90.0
_cell_formula_units_Z 4
_cell_length_a 7.2053(9)
_cell_length_b 6.0784(9)
_cell_length_c 8.7194(12)
_cell_measurement_reflns_used 42
_cell_measurement_temperature 298
_cell_measurement_theta_max 42.457
_cell_measurement_theta_min 1.500
_cell_volume 381.88(9)
_computing_structure_refinement GSAS
_diffrn_ambient_temperature 298
_diffrn_measurement_device_type 'STOE StadiP-MP diffractometer'
_diffrn_radiation_monochromator 'curved germanium (111)'
_diffrn_radiation_polarisn_ratio 0.511
_diffrn_radiation_probe x-ray
_diffrn_radiation_source 'fine-focus sealed tube'
_diffrn_radiation_type 'Cu K\a~1~'
_diffrn_radiation_wavelength 1.54056
_exptl_absorpt_coefficient_mu 104.55
_exptl_absorpt_correction_T_max 1.0000
_exptl_absorpt_correction_T_min 1.0000
_exptl_absorpt_process_details
;   GSAS Absorption/surface roughness correction: function number 0
 Debye-Scherrer absorption correction
Term (= MU.r/wave) =    -0.51718E-04
Correction is refined.
;
_exptl_crystal_density_diffrn 4.63
_exptl_crystal_density_method 'not measured'
_exptl_crystal_F_000 472
_pd_calc_method 'Rietveld Refinement'
_pd_char_colour yellow
_pd_char_particle_morphology 'size < 0.040mm'
_pd_meas_2theta_range_inc 0.02
_pd_meas_2theta_range_max 109.98
_pd_meas_2theta_range_min 10.0
_pd_meas_number_of_points 5000
_pd_meas_scan_method step
_pd_proc_2theta_range_inc 0.02
_pd_proc_2theta_range_max 109.98
_pd_proc_2theta_range_min 10.0
_pd_proc_ls_background_function
;   GSAS Background function number 1 with 22 terms.
 Shifted Chebyshev function of 1st kind
      1:    8468.23     2:   -5196.90     3:    2894.16     4:   -1089.14    
      5:    115.322     6:    441.578     7:   -500.871     8:    334.269    
      9:   -204.338    10:    54.7125    11:    79.0960    12:   -113.926    
     13:    111.589    14:   -86.8243    15:    43.5550    16:   -14.7016    
     17:   -1.03751    18:    38.0429    19:   -53.5542    20:    35.6237    
     21:   -19.0192    22:    7.46218    
;
_pd_proc_ls_peak_cutoff 0.00001
_pd_proc_ls_profile_function
;
 CW Profile function number 3 with  19 terms
 Pseudovoigt profile coefficients as parameterized in
 P. Thompson, D.E. Cox & J.B. Hastings (1987). 
J. Appl. Cryst.,20,79-83.
 Asymmetry correction of L.W. Finger, D.E. Cox & A. P. Jephcoat 
(1994).  J. Appl. Cryst.,27,892-900.
 Peak tails are ignored  where the intensity is below 0.0001 
 times the peak
   Aniso. broadening axis   0.0   0.0   1.0
;
_pd_proc_ls_prof_R_factor 0.0104
_pd_proc_ls_prof_wR_expected 0.0112
_pd_proc_ls_prof_wR_factor 0.0136
_pd_proc_number_of_points 5000
_pd_spec_mounting capillary
_pd_spec_mount_mode transmission
_refine_ls_goodness_of_fit_all 1.20
_refine_ls_matrix_type full
_refine_ls_number_constraints 1
_refine_ls_number_parameters 19
_refine_ls_number_restraints 4
_refine_ls_R_Fsqd_factor 0.0428
_refine_ls_shift/su_max 0.05
_refine_ls_shift/su_mean 0.00
_refine_ls_weighting_scheme calc
_reflns_d_resolution_high 0.942
_reflns_d_resolution_low 4.983
_reflns_limit_h_max 8
_reflns_limit_h_min 0
_reflns_limit_k_max 6
_reflns_limit_k_min 0
_reflns_limit_l_max 9
_reflns_limit_l_min 0
_reflns_number_total 257
_cod_data_source_file 710042.cff
_cod_data_source_block TbBS3
_cod_depositor_comments
;
The following automatic conversions were performed:
'_diffrn_radiation_probe' value 'X-ray' changed to 'x-ray' according to
'/home/saulius/struct/CIF-dictionaries/cif_core.dic' dictionary named
'cif_core.dic' version 2.4.1 from 2010-06-29.

'_geom_bond_publ_flag'
value 'N' changed to 'n' according to
'/home/saulius/struct/CIF-dictionaries/cif_core.dic' dictionary named
'cif_core.dic' version 2.4.1 from 2010-06-29 (24
times).

'_geom_angle_publ_flag' value 'N' changed to 'n' according to
'/home/saulius/struct/CIF-dictionaries/cif_core.dic' dictionary named
'cif_core.dic' version 2.4.1 from 2010-06-29 (38 times).

Automatic conversion script
Id: cif_fix_enum 1555 2011-01-17 13:19:09Z saulius 
;
_cod_original_cell_volume 381.88(10)
_cod_database_code 8103049

loop_
_symmetry_equiv_pos_site_id
_symmetry_equiv_pos_as_xyz
1 +x,+y,+z
2 -x+1/2,+y+1/2,+z+1/2
3 +x+1/2,-y+1/2,+z
4 -x,-y,+z+1/2

loop_
_atom_site_type_symbol
_atom_site_label
_atom_site_fract_x
_atom_site_fract_y
_atom_site_fract_z
_atom_site_occupancy
_atom_site_thermal_displace_type
_atom_site_U_iso_or_equiv
_atom_site_symmetry_multiplicity
Tb TB1 0.11887(9) 0.4423(1) 0.2228(7) 1.0 Uiso 0.0137(2) 4
S S1 0.5072(3) 0.3782(4) 0.7108(4) 1.0 Uiso 0.0123(5) 4
S S2 0.2051(5) 0.6448(6) 0.5169(3) 1.0 Uiso 0.0123(5) 4
S S3 0.3211(6) 0.1641(5) 0.4137(3) 1.0 Uiso 0.0123(5) 4
B B1 0.3478(7) 0.3972(8) 0.5467(4) 1.0 Uiso 0.0123(5) 4

loop_
_atom_type_symbol
_atom_type_number_in_cell
_atom_type_scat_dispersion_real
_atom_type_scat_dispersion_imag
_atom_type_scat_source
Tb 4.0 0.000 0.000 International_Tables_Vol_C
S 12.0 0.000 0.000 International_Tables_Vol_C
B 4.0 0.000 0.000 International_Tables_Vol_C

loop_
_geom_angle_atom_site_label_1
_geom_angle_atom_site_label_2
_geom_angle_atom_site_label_3
_geom_angle
_geom_angle_site_symmetry_1
_geom_angle_site_symmetry_2
_geom_angle_site_symmetry_3
_geom_angle_publ_flag
S1 Tb1 S1 86.81(5) 2_554 . 4_664 n
S1 Tb1 S2 72.70(14) 2_554 . 1_555 n
S1 Tb1 S2 136.1(3) 2_554 . 2_544 n
S1 Tb1 S2 83.80(13) 2_554 . 4_564 n
S1 Tb1 S3 139.99(24) 2_554 . 1_555 n
S1 Tb1 S3 66.08(14) 2_554 . 2_554 n
S1 Tb1 S3 89.55(12) 2_554 . 3_455 n
S1 Tb1 S2 71.07(13) 4_664 . 1_555 n
S1 Tb1 S2 78.62(13) 4_664 . 2_544 n
S1 Tb1 S2 140.1(3) 4_664 . 4_564 n
S1 Tb1 S3 76.38(12) 4_664 . 1_555 n
S1 Tb1 S3 70.76(14) 4_664 . 2_554 n
S1 Tb1 S3 145.1(3) 4_664 . 3_455 n
S2 Tb1 S2 136.81(10) 1_555 . 2_544 n
S2 Tb1 S2 140.34(11) 1_555 . 4_564 n
S2 Tb1 S3 67.56(17) 1_555 . 1_555 n
S2 Tb1 S3 124.23(9) 1_555 . 2_554 n
S2 Tb1 S3 74.73(18) 1_555 . 3_455 n
S2 Tb1 S2 81.75(16) 2_544 . 4_564 n
S2 Tb1 S3 76.03(9) 2_544 . 1_555 n
S2 Tb1 S3 70.07(17) 2_544 . 2_554 n
S2 Tb1 S3 124.87(10) 2_544 . 3_455 n
S2 Tb1 S3 131.27(11) 4_564 . 1_555 n
S2 Tb1 S3 69.99(16) 4_564 . 2_554 n
S2 Tb1 S3 73.58(9) 4_564 . 3_455 n
S3 Tb1 S3 136.37(11) 1_555 . 2_554 n
S3 Tb1 S3 84.54(17) 1_555 . 3_455 n
S3 Tb1 S3 137.71(12) 2_554 . 3_455 n
Tb1 S1 Tb1 130.79(10) 2_545 . 4_665 n
Tb1 S2 Tb1 156.82(21) 1_555 . 2_555 n
Tb1 S2 Tb1 106.70(12) 1_555 . 4_565 n
Tb1 S2 Tb1 94.66(20) 2_555 . 4_565 n
Tb1 S3 Tb1 150.75(21) 1_555 . 2_545 n
Tb1 S3 Tb1 100.73(22) 1_555 . 3_555 n
Tb1 S3 Tb1 108.44(13) 2_545 . 3_555 n
S1 B1 S2 120.6(3) 1_555 . 1_555 n
S1 B1 S3 120.5(3) 1_555 . 1_555 n
S2 B1 S3 118.8(3) 1_555 . 1_555 n

loop_
_geom_bond_atom_site_label_1
_geom_bond_atom_site_label_2
_geom_bond_distance
_geom_bond_site_symmetry_1
_geom_bond_site_symmetry_2
_geom_bond_publ_flag
Tb1 S1 3.547(3) . 2_544 n
Tb1 S1 2.801(3) . 2_554 n
Tb1 S1 2.907(2) . 4_664 n
Tb1 S2 2.911(7) . 1_555 n
Tb1 S2 2.845(6) . 2_544 n
Tb1 S2 2.991(5) . 4_564 n
Tb1 S3 2.783(5) . 1_555 n
Tb1 S3 3.044(7) . 2_554 n
Tb1 S3 2.790(5) . 3_455 n
S1 Tb1 2.801(3) . 2_545 n
S1 Tb1 3.547(3) . 2_555 n
S1 Tb1 2.907(2) . 4_665 n
S1 B1 1.837(5) . 1_555 n
S2 Tb1 2.911(7) . 1_555 n
S2 Tb1 2.845(5) . 2_555 n
S2 Tb1 2.991(5) . 4_565 n
S2 B1 1.837(5) . 1_555 n
S3 Tb1 2.783(5) . 1_555 n
S3 Tb1 3.044(7) . 2_545 n
S3 Tb1 2.790(5) . 3_555 n
S3 B1 1.840(5) . 1_555 n
B1 S1 1.837(5) . 1_555 n
B1 S2 1.840(6) . 1_555 n
B1 S3 1.840(5) . 1_555 n
